data_4302626
loop_
_publ_author_name
'Lei Zhang'
'Zhao-Ji Li'
'Qi-Pu Lin'
'Ye-Yan Qin'
'Jian Zhang'
'Pei-Xiu Yin'
'Jian-Kai Cheng'
'Yuan-Gen Yao'

_publ_contact_author_email yyg@fjirsm.ac.cn
_publ_contact_author_fax 86-591-83714946
_publ_contact_author_name 'Yuan-Gen Yao'
_publ_contact_author_phone 86-591-83711523
_publ_section_title
;
Synthesis, Structure, and Luminescent Properties of Hybrid
Inorganic-Organic Framework Materials Formed by Lead Aromatic
Carboxylates: Inorganic Connectivity Variation from 0D to 3D
;
_journal_name_full 'Inorganic Chemistry'
_journal_page_first 6517
_journal_page_last 6525
_journal_paper_doi 10.1021/ic900425r
_journal_volume 48
_journal_year 2009
_chemical_formula_moiety 'C9 H5 O7 Pb, Na'
_chemical_formula_sum 'C9 H5 Na O7 Pb'
_chemical_formula_weight 455.32
_chemical_name_systematic
; 
 ? 
;
_space_group_IT_number 62
_symmetry_cell_setting orthorhombic
_symmetry_space_group_name_Hall '-P 2ac 2n'
_symmetry_space_group_name_H-M 'P n m a'
_atom_sites_solution_hydrogens geom
_atom_sites_solution_primary direct
_atom_sites_solution_secondary difmap
_audit_creation_method SHELXL-97
_cell_angle_alpha 90.00
_cell_angle_beta 90.00
_cell_angle_gamma 90.00
_cell_formula_units_Z 4
_cell_length_a 6.418(2)
_cell_length_b 10.099(3)
_cell_length_c 17.553(5)
_cell_measurement_reflns_used 4801
_cell_measurement_temperature 293(2)
_cell_measurement_theta_max 27.4835
_cell_measurement_theta_min 2.3259
_cell_volume 1137.7(6)
_computing_cell_refinement 'Bruker XSCANS'
_computing_data_collection 'Bruker XSCANS'
_computing_data_reduction 'Bruker SHELXTL'
_computing_molecular_graphics 'Bruker SHELXTL'
_computing_publication_material 'Bruker SHELXTL'
_computing_structure_refinement 'SHELXL-97 (Sheldrick, 1997)'
_computing_structure_solution 'SHELXS-97 (Sheldrick, 1990)'
_diffrn_ambient_temperature 293(2)
_diffrn_detector_area_resol_mean none
_diffrn_measured_fraction_theta_full 0.981
_diffrn_measured_fraction_theta_max 0.981
_diffrn_measurement_device_type 'Bruker P4'
_diffrn_measurement_method '\w scans'
_diffrn_radiation_monochromator graphite
_diffrn_radiation_source 'fine-focus sealed tube'
_diffrn_radiation_type MoK\a
_diffrn_radiation_wavelength 0.71073
_diffrn_reflns_av_R_equivalents 0.0385
_diffrn_reflns_av_sigmaI/netI 0.0203
_diffrn_reflns_limit_h_max 8
_diffrn_reflns_limit_h_min -7
_diffrn_reflns_limit_k_max 12
_diffrn_reflns_limit_k_min -13
_diffrn_reflns_limit_l_max 22
_diffrn_reflns_limit_l_min -22
_diffrn_reflns_number 8097
_diffrn_reflns_theta_full 27.48
_diffrn_reflns_theta_max 27.48
_diffrn_reflns_theta_min 4.03
_diffrn_standards_interval_count 0
_diffrn_standards_interval_time .
_diffrn_standards_number 0
_exptl_absorpt_coefficient_mu 14.890
_exptl_absorpt_correction_T_max 0.409
_exptl_absorpt_correction_T_min 0.094
_exptl_absorpt_correction_type multi-scan
_exptl_absorpt_process_details crystalclear
_exptl_crystal_colour Colorless
_exptl_crystal_density_diffrn 2.658
_exptl_crystal_density_method 'not measured'
_exptl_crystal_description Prism
_exptl_crystal_F_000 832
_exptl_crystal_size_max 0.1800
_exptl_crystal_size_mid 0.1400
_exptl_crystal_size_min 0.0600
_refine_diff_density_max 0.891
_refine_diff_density_min -0.968
_refine_diff_density_rms 0.159
_refine_ls_extinction_method none
_refine_ls_goodness_of_fit_ref 1.023
_refine_ls_hydrogen_treatment constr
_refine_ls_matrix_type full
_refine_ls_number_parameters 94
_refine_ls_number_reflns 1385
_refine_ls_number_restraints 3
_refine_ls_restrained_S_all 1.022
_refine_ls_R_factor_all 0.0218
_refine_ls_R_factor_gt 0.0198
_refine_ls_shift/su_max 0.001
_refine_ls_shift/su_mean 0.000
_refine_ls_structure_factor_coef Fsqd
_refine_ls_weighting_details 'calc w=1/[\s^2^(Fo^2^)+(0.0456P)^2^+0.7933P] where P=(Fo^2^+2Fc^2^)/3'
_refine_ls_weighting_scheme calc
_refine_ls_wR_factor_gt 0.0600
_refine_ls_wR_factor_ref 0.0614
_reflns_number_gt 1234
_reflns_number_total 1385
_reflns_threshold_expression >2sigma(I)
_cod_data_source_file ic900425r_si_001_3.cif
_cod_data_source_block 2
_cod_depositor_comments
;
The following automatic conversions were performed:
'_symmetry_cell_setting' value 'Orthorhombic' changed to 'orthorhombic'
according to '/home/saulius/struct/CIF-dictionaries/cif_core.dic'
dictionary named 'cif_core.dic' version 2.4.1 from
2010-06-29.

'_exptl_absorpt_correction_type' value 'Multi-scan' changed
to 'multi-scan' according to
'/home/saulius/struct/CIF-dictionaries/cif_core.dic' dictionary named
'cif_core.dic' version 2.4.1 from 2010-06-29.

Automatic conversion script
Id: cif_fix_enum 1527 2010-12-29 10:47:43Z saulius 

2024-02-12
Z value and formula fixed to values more according to usual
chemical conventions.                 miguel
;
_cod_original_formula_sum 'C18 H10 Na2 O14 Pb2'
_cod_original_formula_weight 910.64
_cod_original_formula_moiety '2(C9 H5 O7 Pb), Na2'
_cod_original_formula_units_Z 2
_cod_database_code 4302626

loop_
_symmetry_equiv_pos_as_xyz
'x, y, z'
'-x+1/2, -y, z+1/2'
'x+1/2, -y+1/2, -z+1/2'
'-x, y+1/2, -z'
'-x, -y, -z'
'x-1/2, y, -z-1/2'
'-x-1/2, y-1/2, z-1/2'
'x, -y-1/2, z'

loop_
_atom_site_label
_atom_site_type_symbol
_atom_site_fract_x
_atom_site_fract_y
_atom_site_fract_z
_atom_site_U_iso_or_equiv
_atom_site_adp_type
_atom_site_occupancy
_atom_site_symmetry_multiplicity
_atom_site_calc_flag
_atom_site_refinement_flags
_atom_site_disorder_assembly
_atom_site_disorder_group
Pb1 Pb 0.17942(3) 0.2500 0.334121(9) 0.01915(10) Uani 1 2 d S . .
O1W O 0.5582(6) 0.2500 0.3773(2) 0.0324(9) Uani 1 2 d SD . .
H1WA H 0.5997 0.3166 0.3538 0.049 Uiso 1 1 d RD . .
O1 O 0.3869(8) 0.6425(3) -0.03075(16) 0.0507(9) Uani 1 1 d . . .
O3 O 0.3274(4) 0.4998(4) 0.32033(17) 0.0291(7) Uani 1 1 d . . .
O2 O 0.3349(4) 0.3947(3) 0.21152(16) 0.0240(6) Uani 1 1 d . . .
C1 C 0.3683(8) 0.7500 0.0889(3) 0.0196(10) Uani 1 2 d S . .
C3 C 0.3464(5) 0.6308(4) 0.2082(2) 0.0158(7) Uani 1 1 d . . .
C5 C 0.3809(9) 0.7500 0.0040(3) 0.0222(10) Uani 1 2 d S . .
C6 C 0.3365(5) 0.5000(4) 0.2501(2) 0.0183(7) Uani 1 1 d . . .
C4 C 0.3383(7) 0.7500 0.2476(3) 0.0172(10) Uani 1 2 d S . .
H4 H 0.3273 0.7500 0.3004 0.021 Uiso 1 2 calc SR . .
C2 C 0.3611(5) 0.6309(4) 0.12835(19) 0.0174(7) Uani 1 1 d . . .
H2A H 0.3659 0.5512 0.1019 0.021 Uiso 1 1 calc R . .
Na1 Na 0.3552(6) 0.6031(4) 0.4659(2) 0.0420(9) Uani 0.50 1 d P . .

loop_
_atom_site_aniso_label
_atom_site_aniso_U_11
_atom_site_aniso_U_22
_atom_site_aniso_U_33
_atom_site_aniso_U_23
_atom_site_aniso_U_13
_atom_site_aniso_U_12
Pb1 0.02621(14) 0.01846(14) 0.01279(14) 0.000 0.00077(6) 0.000
O1W 0.030(2) 0.036(2) 0.031(2) 0.000 -0.0026(17) 0.000
O1 0.115(3) 0.0219(15) 0.0151(13) -0.0026(11) -0.0032(18) 0.0022(19)
O3 0.052(2) 0.0183(15) 0.0176(12) 0.0044(12) 0.0030(10) -0.0019(11)
O2 0.0362(15) 0.0113(12) 0.0247(14) -0.0019(11) 0.0031(10) -0.0022(9)
C1 0.025(2) 0.017(2) 0.016(2) 0.000 0.001(2) 0.000
C3 0.0209(17) 0.0117(17) 0.0149(17) 0.0032(13) 0.0007(12) -0.0009(11)
C5 0.032(2) 0.018(2) 0.016(2) 0.000 -0.004(2) 0.000
C6 0.0207(16) 0.0138(16) 0.0203(17) 0.0023(14) 0.0011(11) 0.0001(11)
C4 0.021(2) 0.017(2) 0.013(2) 0.000 -0.0002(16) 0.000
C2 0.0239(16) 0.0158(17) 0.0126(16) -0.0015(13) -0.0002(13) 0.0004(13)
Na1 0.049(2) 0.043(2) 0.034(2) -0.0139(18) -0.0068(16) -0.0001(17)

loop_
_atom_type_symbol
_atom_type_description
_atom_type_scat_dispersion_real
_atom_type_scat_dispersion_imag
_atom_type_scat_source
C C 0.0033 0.0016 'International Tables Vol C Tables 4.2.6.8 and 6.1.1.4'
H H 0.0000 0.0000 'International Tables Vol C Tables 4.2.6.8 and 6.1.1.4'
O O 0.0106 0.0060 'International Tables Vol C Tables 4.2.6.8 and 6.1.1.4'
Pb Pb -3.3944 10.1111 'International Tables Vol C Tables 4.2.6.8 and 6.1.1.4'
Na Na 0.0362 0.0249 'International Tables Vol C Tables 4.2.6.8 and 6.1.1.4'

loop_
_geom_angle_atom_site_label_1
_geom_angle_atom_site_label_2
_geom_angle_atom_site_label_3
_geom_angle
_geom_angle_site_symmetry_1
_geom_angle_site_symmetry_3
_geom_angle_publ_flag
O1W Pb1 O1 83.49(14) . 2_565 ?
O1W Pb1 O1 83.49(14) . 7_656 ?
O1 Pb1 O1 48.52(13) 2_565 7_656 ?
O1W Pb1 O3 72.04(6) . . ?
O1 Pb1 O3 75.75(10) 2_565 . ?
O1 Pb1 O3 121.31(10) 7_656 . ?
O1W Pb1 O3 72.04(6) . 8_565 ?
O1 Pb1 O3 121.31(10) 2_565 8_565 ?
O1 Pb1 O3 75.75(10) 7_656 8_565 ?
O3 Pb1 O3 137.53(13) . 8_565 ?
O1W Pb1 O2 148.05(6) . 3_455 ?
O1 Pb1 O2 110.36(11) 2_565 3_455 ?
O1 Pb1 O2 85.08(11) 7_656 3_455 ?
O3 Pb1 O2 138.27(8) . 3_455 ?
O3 Pb1 O2 76.26(8) 8_565 3_455 ?
O1W Pb1 O2 148.05(6) . 6_556 ?
O1 Pb1 O2 85.08(11) 2_565 6_556 ?
O1 Pb1 O2 110.36(11) 7_656 6_556 ?
O3 Pb1 O2 76.26(8) . 6_556 ?
O3 Pb1 O2 138.27(8) 8_565 6_556 ?
O2 Pb1 O2 63.71(11) 3_455 6_556 ?
O1W Pb1 O2 83.57(9) . 8_565 ?
O1 Pb1 O2 165.08(11) 2_565 8_565 ?
O1 Pb1 O2 122.37(9) 7_656 8_565 ?
O3 Pb1 O2 107.10(8) . 8_565 ?
O3 Pb1 O2 46.87(9) 8_565 8_565 ?
O2 Pb1 O2 77.63(6) 3_455 8_565 ?
O2 Pb1 O2 109.84(6) 6_556 8_565 ?
O1W Pb1 O2 83.57(9) . . ?
O1 Pb1 O2 122.37(9) 2_565 . ?
O1 Pb1 O2 165.08(11) 7_656 . ?
O3 Pb1 O2 46.87(9) . . ?
O3 Pb1 O2 107.10(8) 8_565 . ?
O2 Pb1 O2 109.84(6) 3_455 . ?
O2 Pb1 O2 77.63(6) 6_556 . ?
O2 Pb1 O2 63.26(11) 8_565 . ?
O1W Pb1 C5 80.09(15) . 2_565 ?
O1 Pb1 C5 24.41(7) 2_565 2_565 ?
O1 Pb1 C5 24.41(7) 7_656 2_565 ?
O3 Pb1 C5 97.70(8) . 2_565 ?
O3 Pb1 C5 97.70(8) 8_565 2_565 ?
O2 Pb1 C5 100.61(11) 3_455 2_565 ?
O2 Pb1 C5 100.61(11) 6_556 2_565 ?
O2 Pb1 C5 144.30(8) 8_565 2_565 ?
O2 Pb1 C5 144.30(8) . 2_565 ?
O1W Pb1 C6 80.26(8) . 8_565 ?
O1 Pb1 C6 144.66(10) 2_565 8_565 ?
O1 Pb1 C6 98.33(10) 7_656 8_565 ?
O3 Pb1 C6 127.15(9) . 8_565 ?
O3 Pb1 C6 23.37(10) 8_565 8_565 ?
O2 Pb1 C6 72.03(8) 3_455 8_565 ?
O2 Pb1 C6 123.58(9) 6_556 8_565 ?
O2 Pb1 C6 24.05(9) 8_565 8_565 ?
O2 Pb1 C6 86.74(9) . 8_565 ?
C5 Pb1 C6 120.98(8) 2_565 8_565 ?
O1W Pb1 C6 80.26(8) . . ?
O1 Pb1 C6 98.33(10) 2_565 . ?
O1 Pb1 C6 144.66(10) 7_656 . ?
O3 Pb1 C6 23.37(10) . . ?
O3 Pb1 C6 127.15(9) 8_565 . ?
O2 Pb1 C6 123.58(9) 3_455 . ?
O2 Pb1 C6 72.03(8) 6_556 . ?
O2 Pb1 C6 86.74(9) 8_565 . ?
O2 Pb1 C6 24.05(9) . . ?
C5 Pb1 C6 120.98(8) 2_565 . ?
C6 Pb1 C6 109.45(14) 8_565 . ?
Pb1 O1W H1WA 99.1 . . ?
C5 O1 Pb1 94.3(3) . 2_564 ?
C5 O1 Na1 137.1(4) . 2_564 ?
Pb1 O1 Na1 104.17(14) 2_564 2_564 ?
C6 O3 Pb1 96.2(3) . . ?
C6 O3 Na1 156.8(3) . . ?
Pb1 O3 Na1 106.96(14) . . ?
C6 O2 Pb1 126.5(2) . 6_656 ?
C6 O2 Pb1 91.7(2) . . ?
Pb1 O2 Pb1 103.46(9) 6_656 . ?
C2 C1 C2 120.0(5) . 8_575 ?
C2 C1 C5 120.0(2) . . ?
C2 C1 C5 120.0(2) 8_575 . ?
C4 C3 C2 119.9(3) . . ?
C4 C3 C6 120.9(4) . . ?
C2 C3 C6 119.2(3) . . ?
O1 C5 O1 121.3(5) . 8_575 ?
O1 C5 C1 119.3(2) . . ?
O1 C5 C1 119.3(2) 8_575 . ?
O1 C5 Pb1 61.2(2) . 2_564 ?
O1 C5 Pb1 61.2(2) 8_575 2_564 ?
C1 C5 Pb1 169.5(4) . 2_564 ?
O3 C6 O2 122.3(4) . . ?
O3 C6 C3 119.3(4) . . ?
O2 C6 C3 118.4(3) . . ?
O3 C6 Pb1 60.5(2) . . ?
O2 C6 Pb1 64.2(2) . . ?
C3 C6 Pb1 163.4(2) . . ?
C3 C4 C3 120.1(5) . 8_575 ?
C3 C4 H4 119.9 . . ?
C3 C4 H4 119.9 8_575 . ?
C1 C2 C3 120.0(3) . . ?
C1 C2 H2A 120.0 . . ?
C3 C2 H2A 120.0 . . ?
O3 Na1 O1 70.40(12) . 2_565 ?
O3 Na1 Na1 112.16(12) . 8_575 ?
O1 Na1 Na1 147.91(12) 2_565 8_575 ?
O3 Na1 Na1 98.32(19) . 5_666 ?
O1 Na1 Na1 74.69(18) 2_565 5_666 ?
Na1 Na1 Na1 133.30(15) 8_575 5_666 ?

loop_
_geom_bond_atom_site_label_1
_geom_bond_atom_site_label_2
_geom_bond_distance
_geom_bond_site_symmetry_2
_geom_bond_publ_flag
Pb1 O1W 2.546(4) . ?
Pb1 O1 2.643(3) 2_565 ?
Pb1 O1 2.643(3) 7_656 ?
Pb1 O3 2.706(4) . ?
Pb1 O3 2.706(3) 8_565 ?
Pb1 O2 2.769(3) 3_455 ?
Pb1 O2 2.769(3) 6_556 ?
Pb1 O2 2.786(3) 8_565 ?
Pb1 O2 2.786(3) . ?
Pb1 C5 3.006(5) 2_565 ?
Pb1 C6 3.092(4) 8_565 ?
Pb1 C6 3.092(4) . ?
O1W H1WA 0.8325 . ?
O1 C5 1.246(4) . ?
O1 Pb1 2.643(3) 2_564 ?
O1 Na1 2.927(6) 2_564 ?
O3 C6 1.234(5) . ?
O3 Na1 2.766(5) . ?
O2 C6 1.261(5) . ?
O2 Pb1 2.769(3) 6_656 ?
C1 C2 1.389(4) . ?
C1 C2 1.389(4) 8_575 ?
C1 C5 1.493(7) . ?
C3 C4 1.389(5) . ?
C3 C2 1.405(6) . ?
C3 C6 1.514(5) . ?
C5 O1 1.246(4) 8_575 ?
C5 Pb1 3.006(5) 2_564 ?
C4 C3 1.389(5) 8_575 ?
C4 H4 0.9300 . ?
C2 H2A 0.9300 . ?
Na1 O1 2.927(6) 2_565 ?
Na1 Na1 2.967(9) 8_575 ?
Na1 Na1 3.037(9) 5_666 ?
